data_4061430
_journal_name_full Organometallics
_journal_paper_doi 10.1021/om050098w
_journal_year 2005
_chemical_formula_sum 'C31 H71 Ce O Si6'
_chemical_formula_weight 768.54
_space_group_IT_number 29
_symmetry_cell_setting orthorhombic
_symmetry_space_group_name_Hall 'P 2c -2ac'
_symmetry_space_group_name_H-M 'P c a 21'
_cell_angle_alpha 90.00
_cell_angle_beta 90.00
_cell_angle_gamma 90.00
_cell_formula_units_Z 4
_cell_length_a 20.969(5)
_cell_length_b 10.579(2)
_cell_length_c 20.325(5)
_cell_measurement_temperature 293(2)
_cell_volume 4508.8(17)
_diffrn_ambient_temperature 293(2)
_exptl_crystal_density_diffrn 1.132
_cod_depositor_comments
;
The following automatic conversions were performed:
'_symmetry_cell_setting' value 'Orthorhombic' changed to 'orthorhombic'
according to '/home/saulius/struct/CIF-dictionaries/cif_core.dic'
dictionary named 'cif_core.dic' version 2.4.1 from 2010-06-29.

Automatic conversion script
Id: cif_fix_enum 1527 2010-12-29 10:47:43Z saulius 
;
_cod_database_code 4061430

loop_
_symmetry_equiv_pos_as_xyz
'x, y, z'
'-x, -y, z+1/2'
'x+1/2, -y, z'
'-x+1/2, y, z+1/2'

loop_
_atom_site_label
_atom_site_type_symbol
_atom_site_fract_x
_atom_site_fract_y
_atom_site_fract_z
_atom_site_U_iso_or_equiv
_atom_site_adp_type
_atom_site_occupancy
_atom_site_symmetry_multiplicity
_atom_site_calc_flag
_atom_site_refinement_flags
_atom_site_disorder_assembly
_atom_site_disorder_group
Ce Ce 0.440402(13) 0.71442(3) 0.32168(2) 0.04362(9) Uani 1 1 d . . .
O O 0.4992(3) 0.8197(6) 0.2283(3) 0.0765(16) Uani 1 1 d . . .
Si1 Si 0.57839(12) 0.9066(3) 0.43509(13) 0.0774(7) Uani 1 1 d . . .
Si2 Si 0.60287(11) 0.4474(2) 0.30437(15) 0.0907(10) Uani 1 1 d . . .
Si3 Si 0.36910(13) 0.3839(2) 0.40852(12) 0.0840(7) Uani 1 1 d . . .
Si4 Si 0.38142(14) 0.5038(4) 0.14130(13) 0.1165(12) Uani 1 1 d . . .
Si5 Si 0.34405(10) 0.8365(2) 0.49171(9) 0.0595(5) Uani 1 1 d . . .
Si6 Si 0.30169(12) 0.9459(3) 0.22210(14) 0.1000(10) Uani 1 1 d . . .
C1 C 0.5352(4) 0.7645(7) 0.4045(4) 0.064(2) Uani 1 1 d . . .
H1A H 0.5255 0.7152 0.4440 0.077 Uiso 1 1 calc R . .
C2 C 0.5669(3) 0.6809(7) 0.3631(4) 0.0635(19) Uani 1 1 d . . .
H2A H 0.5989 0.7200 0.3345 0.076 Uiso 1 1 calc R . .
C3 C 0.5467(3) 0.5608(6) 0.3429(3) 0.066(2) Uani 1 1 d . . .
H3A H 0.5364 0.5195 0.3847 0.079 Uiso 1 1 calc R . .
C4 C 0.3684(4) 0.5107(8) 0.3464(4) 0.067(3) Uani 1 1 d . . .
H4A H 0.3243 0.5417 0.3459 0.080 Uiso 1 1 calc R . .
C5 C 0.3839(4) 0.4905(9) 0.2800(4) 0.059(2) Uani 1 1 d . . .
H5A H 0.4145 0.4216 0.2734 0.071 Uiso 1 1 calc R . .
C6 C 0.3785(3) 0.5682(7) 0.2270(4) 0.064(2) Uani 1 1 d . . .
H6A H 0.3343 0.5976 0.2305 0.077 Uiso 1 1 calc R . .
C7 C 0.3768(3) 0.8568(6) 0.4079(3) 0.0521(17) Uani 1 1 d . . .
H7A H 0.4014 0.9354 0.4103 0.063 Uiso 1 1 calc R . .
C8 C 0.3374(3) 0.8727(7) 0.3523(4) 0.0486(18) Uani 1 1 d . . .
H8A H 0.2955 0.8320 0.3545 0.058 Uiso 1 1 calc R . .
C9 C 0.3573(3) 0.9119(7) 0.2901(4) 0.053(2) Uani 1 1 d . . .
H9A H 0.3815 0.9900 0.2971 0.063 Uiso 1 1 calc R . .
C11 C 0.6384(7) 0.8613(14) 0.4956(9) 0.243(10) Uani 1 1 d . . .
H11A H 0.6177 0.8275 0.5339 0.364 Uiso 1 1 calc R . .
H11B H 0.6630 0.9342 0.5077 0.364 Uiso 1 1 calc R . .
H11C H 0.6660 0.7984 0.4770 0.364 Uiso 1 1 calc R . .
C12 C 0.6247(14) 0.9794(18) 0.3675(7) 0.39(2) Uani 1 1 d . . .
H12A H 0.6465 1.0528 0.3836 0.588 Uiso 1 1 calc R . .
H12B H 0.5962 1.0036 0.3327 0.588 Uiso 1 1 calc R . .
H12C H 0.6552 0.9196 0.3511 0.588 Uiso 1 1 calc R . .
C13 C 0.5275(6) 1.0196(15) 0.4785(11) 0.266(12) Uani 1 1 d . . .
H13A H 0.5010 0.9753 0.5093 0.399 Uiso 1 1 calc R . .
H13B H 0.5011 1.0634 0.4473 0.399 Uiso 1 1 calc R . .
H13C H 0.5536 1.0795 0.5016 0.399 Uiso 1 1 calc R . .
C21 C 0.6645(7) 0.5247(12) 0.2600(9) 0.253(11) Uani 1 1 d . . .
H21A H 0.6465 0.5687 0.2231 0.380 Uiso 1 1 calc R . .
H21B H 0.6946 0.4632 0.2446 0.380 Uiso 1 1 calc R . .
H21C H 0.6857 0.5840 0.2883 0.380 Uiso 1 1 calc R . .
C22 C 0.6471(5) 0.3643(12) 0.3730(6) 0.166(6) Uani 1 1 d . . .
H22A H 0.6767 0.3048 0.3545 0.249 Uiso 1 1 calc R . .
H22B H 0.6171 0.3205 0.4005 0.249 Uiso 1 1 calc R . .
H22C H 0.6699 0.4255 0.3988 0.249 Uiso 1 1 calc R . .
C23 C 0.5636(5) 0.3252(12) 0.2583(6) 0.156(6) Uani 1 1 d . . .
H23A H 0.5404 0.3623 0.2225 0.233 Uiso 1 1 calc R . .
H23B H 0.5347 0.2804 0.2865 0.233 Uiso 1 1 calc R . .
H23C H 0.5949 0.2675 0.2413 0.233 Uiso 1 1 calc R . .
C31 C 0.4163(9) 0.4174(15) 0.4810(7) 0.230(9) Uani 1 1 d . . .
H31A H 0.4598 0.4314 0.4684 0.345 Uiso 1 1 calc R . .
H31B H 0.4141 0.3469 0.5107 0.345 Uiso 1 1 calc R . .
H31C H 0.3999 0.4916 0.5023 0.345 Uiso 1 1 calc R . .
C32 C 0.4022(7) 0.2373(9) 0.3737(6) 0.164(6) Uani 1 1 d . . .
H32A H 0.4449 0.2523 0.3588 0.246 Uiso 1 1 calc R . .
H32B H 0.3763 0.2104 0.3373 0.246 Uiso 1 1 calc R . .
H32C H 0.4025 0.1726 0.4068 0.246 Uiso 1 1 calc R . .
C33 C 0.2859(6) 0.3549(12) 0.4365(8) 0.206(8) Uani 1 1 d . . .
H33A H 0.2695 0.4299 0.4570 0.308 Uiso 1 1 calc R . .
H33B H 0.2856 0.2866 0.4676 0.308 Uiso 1 1 calc R . .
H33C H 0.2598 0.3333 0.3994 0.308 Uiso 1 1 calc R . .
C41 C 0.4053(11) 0.622(2) 0.0783(6) 0.344(19) Uani 1 1 d . . .
H41A H 0.4066 0.5828 0.0358 0.516 Uiso 1 1 calc R . .
H41B H 0.4467 0.6551 0.0889 0.516 Uiso 1 1 calc R . .
H41C H 0.3749 0.6902 0.0778 0.516 Uiso 1 1 calc R . .
C42 C 0.4350(7) 0.376(2) 0.1348(8) 0.318(18) Uani 1 1 d . . .
H42A H 0.4236 0.3117 0.1662 0.477 Uiso 1 1 calc R . .
H42B H 0.4776 0.4047 0.1437 0.477 Uiso 1 1 calc R . .
H42C H 0.4331 0.3413 0.0912 0.477 Uiso 1 1 calc R . .
C43 C 0.3027(5) 0.4572(11) 0.1149(5) 0.123(4) Uani 1 1 d . . .
H43A H 0.2878 0.3887 0.1419 0.185 Uiso 1 1 calc R . .
H43B H 0.3043 0.4303 0.0698 0.185 Uiso 1 1 calc R . .
H43C H 0.2741 0.5276 0.1190 0.185 Uiso 1 1 calc R . .
C53 C 0.4035(5) 0.7610(10) 0.5485(4) 0.114(4) Uani 1 1 d . . .
H53A H 0.4418 0.8109 0.5494 0.171 Uiso 1 1 calc R . .
H53B H 0.4133 0.6775 0.5332 0.171 Uiso 1 1 calc R . .
H53C H 0.3859 0.7562 0.5921 0.171 Uiso 1 1 calc R . .
C51 C 0.2700(5) 0.7403(8) 0.4895(4) 0.106(3) Uani 1 1 d . . .
H51A H 0.2395 0.7798 0.4610 0.159 Uiso 1 1 calc R . .
H51B H 0.2526 0.7340 0.5331 0.159 Uiso 1 1 calc R . .
H51C H 0.2797 0.6572 0.4733 0.159 Uiso 1 1 calc R . .
C52 C 0.3225(4) 0.9934(7) 0.5266(4) 0.080(2) Uani 1 1 d . . .
H52A H 0.2917 1.0336 0.4986 0.120 Uiso 1 1 calc R . .
H52B H 0.3600 1.0452 0.5294 0.120 Uiso 1 1 calc R . .
H52C H 0.3047 0.9823 0.5697 0.120 Uiso 1 1 calc R . .
C61 C 0.2698(8) 1.1067(11) 0.2268(11) 0.284(13) Uani 1 1 d . . .
H61A H 0.2455 1.1160 0.2665 0.426 Uiso 1 1 calc R . .
H61B H 0.2429 1.1224 0.1895 0.426 Uiso 1 1 calc R . .
H61C H 0.3044 1.1662 0.2269 0.426 Uiso 1 1 calc R . .
C62 C 0.2356(4) 0.8336(8) 0.2186(4) 0.091(3) Uani 1 1 d . . .
H62A H 0.2119 0.8371 0.2590 0.137 Uiso 1 1 calc R . .
H62B H 0.2520 0.7497 0.2124 0.137 Uiso 1 1 calc R . .
H62C H 0.2080 0.8550 0.1826 0.137 Uiso 1 1 calc R . .
C63 C 0.3443(7) 0.941(2) 0.1424(5) 0.277(14) Uani 1 1 d . . .
H63A H 0.3630 0.8586 0.1366 0.416 Uiso 1 1 calc R . .
H63B H 0.3772 1.0037 0.1421 0.416 Uiso 1 1 calc R . .
H63C H 0.3148 0.9569 0.1073 0.416 Uiso 1 1 calc R . .
C71 C 0.5379(6) 0.7482(11) 0.1844(7) 0.141(5) Uani 1 1 d . . .
H71A H 0.5604 0.6831 0.2087 0.169 Uiso 1 1 calc R . .
H71B H 0.5112 0.7072 0.1519 0.169 Uiso 1 1 calc R . .
C72 C 0.5813(7) 0.8259(15) 0.1534(8) 0.180(7) Uani 1 1 d . . .
H72A H 0.5762 0.8203 0.1061 0.217 Uiso 1 1 calc R . .
H72B H 0.6244 0.8007 0.1645 0.217 Uiso 1 1 calc R . .
C73 C 0.5690(7) 0.9590(16) 0.1763(7) 0.150(6) Uani 1 1 d . . .
H73A H 0.6048 0.9906 0.2016 0.180 Uiso 1 1 calc R . .
H73B H 0.5619 1.0147 0.1391 0.180 Uiso 1 1 calc R . .
C74 C 0.5112(5) 0.9505(11) 0.2177(6) 0.118(4) Uani 1 1 d . . .
H74A H 0.5180 0.9934 0.2593 0.142 Uiso 1 1 calc R . .
H74B H 0.4753 0.9896 0.1955 0.142 Uiso 1 1 calc R . .

loop_
_atom_site_aniso_label
_atom_site_aniso_U_11
_atom_site_aniso_U_22
_atom_site_aniso_U_33
_atom_site_aniso_U_23
_atom_site_aniso_U_13
_atom_site_aniso_U_12
Ce 0.04666(14) 0.03716(15) 0.04703(14) 0.0002(3) 0.0030(3) -0.00497(16)
O 0.070(4) 0.084(4) 0.076(3) 0.024(3) 0.019(3) -0.016(3)
Si1 0.0762(16) 0.0735(17) 0.0826(16) -0.0131(14) -0.0167(12) -0.0102(13)
Si2 0.0718(14) 0.0625(14) 0.138(3) -0.0138(15) 0.0057(14) 0.0227(11)
Si3 0.119(2) 0.0436(13) 0.0895(16) 0.0123(12) 0.0335(15) -0.0043(13)
Si4 0.094(2) 0.185(4) 0.0703(16) -0.046(2) -0.0042(14) -0.023(2)
Si5 0.0706(13) 0.0597(13) 0.0483(11) 0.0010(10) 0.0052(9) 0.0064(10)
Si6 0.0810(17) 0.109(2) 0.110(2) 0.0624(17) -0.0440(15) -0.0290(15)
C1 0.071(5) 0.049(5) 0.073(5) 0.006(4) -0.011(4) 0.011(4)
C2 0.046(4) 0.066(5) 0.078(5) 0.007(4) -0.011(3) 0.009(4)
C3 0.062(5) 0.049(4) 0.087(6) -0.002(4) 0.000(3) 0.016(3)
C4 0.067(5) 0.046(5) 0.088(6) -0.005(4) 0.013(4) -0.015(4)
C5 0.057(5) 0.051(5) 0.069(5) -0.011(4) 0.006(4) -0.017(4)
C6 0.053(4) 0.078(6) 0.062(4) -0.010(4) -0.003(3) -0.021(4)
C7 0.068(4) 0.033(4) 0.056(4) -0.007(3) -0.004(3) -0.004(3)
C8 0.040(4) 0.046(5) 0.060(4) -0.001(4) -0.002(3) 0.000(3)
C9 0.050(5) 0.053(5) 0.054(4) 0.006(4) -0.005(3) -0.003(4)
C11 0.184(14) 0.183(15) 0.36(2) -0.100(16) -0.194(16) 0.046(12)
C12 0.79(6) 0.25(2) 0.138(12) -0.030(13) 0.05(2) -0.35(3)
C13 0.093(9) 0.209(17) 0.50(3) -0.25(2) -0.047(14) 0.032(10)
C21 0.196(14) 0.111(11) 0.45(3) 0.009(14) 0.198(17) 0.057(10)
C22 0.148(10) 0.153(11) 0.196(12) -0.054(10) -0.082(9) 0.094(9)
C23 0.107(8) 0.176(13) 0.183(12) -0.103(10) -0.044(8) 0.062(8)
C31 0.39(3) 0.162(15) 0.134(12) 0.091(11) -0.083(15) -0.093(16)
C32 0.263(16) 0.067(7) 0.162(11) 0.025(7) 0.051(11) 0.032(9)
C33 0.150(11) 0.156(12) 0.31(2) 0.129(13) 0.129(12) 0.020(10)
C41 0.41(3) 0.56(4) 0.066(9) 0.019(16) 0.003(13) -0.32(3)
C42 0.200(15) 0.56(4) 0.190(15) -0.26(2) -0.107(13) 0.24(2)
C43 0.110(8) 0.146(10) 0.113(8) -0.045(7) -0.033(6) 0.006(7)
C53 0.145(9) 0.139(10) 0.058(5) 0.015(5) 0.003(5) 0.055(7)
C51 0.130(8) 0.101(7) 0.086(6) -0.010(5) 0.042(6) -0.038(6)
C52 0.085(6) 0.086(6) 0.068(5) -0.016(5) 0.016(4) 0.011(5)
C61 0.230(18) 0.095(10) 0.53(3) 0.126(15) -0.23(2) -0.016(11)
C62 0.074(6) 0.093(6) 0.107(7) 0.021(5) -0.033(5) -0.016(5)
C63 0.145(12) 0.61(4) 0.076(8) 0.148(15) -0.040(8) -0.11(2)
C71 0.145(10) 0.130(11) 0.147(10) 0.013(8) 0.083(9) -0.021(8)
C72 0.183(14) 0.145(13) 0.214(16) -0.007(12) 0.123(12) -0.034(11)
C73 0.150(13) 0.164(15) 0.136(10) 0.029(10) 0.058(9) -0.065(11)
C74 0.120(9) 0.109(9) 0.125(8) 0.027(7) 0.039(7) -0.002(7)

loop_
_geom_bond_atom_site_label_1
_geom_bond_atom_site_label_2
_geom_bond_distance
_geom_bond_site_symmetry_2
_geom_bond_publ_flag
Ce O 2.522(5) . ?
Ce C1 2.658(8) . ?
Ce C7 2.668(6) . ?
Ce C4 2.680(8) . ?
Ce C5 2.781(8) . ?
Ce C6 2.790(7) . ?
Ce C3 2.791(6) . ?
Ce C9 2.796(8) . ?
Ce C8 2.803(7) . ?
Ce C2 2.805(6) . ?
O C71 1.424(12) . ?
O C74 1.424(11) . ?
Si1 C11 1.823(12) . ?
Si1 C13 1.830(13) . ?
Si1 C12 1.850(16) . ?
Si1 C1 1.862(8) . ?
Si2 C21 1.775(13) . ?
Si2 C23 1.796(11) . ?
Si2 C3 1.855(6) . ?
Si2 C22 1.892(11) . ?
Si3 C31 1.809(14) . ?
Si3 C32 1.841(10) . ?
Si3 C4 1.842(9) . ?
Si3 C33 1.860(11) . ?
Si4 C42 1.765(16) . ?
Si4 C43 1.804(10) . ?
Si4 C41 1.860(17) . ?
Si4 C6 1.871(7) . ?
Si5 C7 1.849(7) . ?
Si5 C51 1.857(9) . ?
Si5 C52 1.860(8) . ?
Si5 C53 1.878(9) . ?
Si6 C62 1.828(8) . ?
Si6 C61 1.831(13) . ?
Si6 C9 1.843(8) . ?
Si6 C63 1.850(13) . ?
C1 C2 1.390(10) . ?
C2 C3 1.400(9) . ?
C4 C5 1.405(10) . ?
C5 C6 1.359(11) . ?
C7 C8 1.409(9) . ?
C8 C9 1.395(8) . ?
C71 C72 1.379(14) . ?
C72 C73 1.505(18) . ?
C73 C74 1.478(13) . ?
